data_2205200
loop_
_publ_author_name
'Quail, J. Wilson'
'Doroudi, Alireza'
'Das, Umashankar'
'Dimmock, Jonathan R.'

_publ_section_title
;
 1,4-Dimorpholinobenzene
;
_journal_issue 3
_journal_name_full 'Acta Crystallographica Section E'
_journal_page_first o693
_journal_page_last o695
_journal_paper_doi 10.1107/S160053680500454X
_journal_volume 61
_journal_year 2005
_chemical_formula_iupac 'C14 H20 N2 O2'
_chemical_formula_moiety 'C14 H20 N2 O2'
_chemical_formula_sum 'C14 H20 N2 O2'
_chemical_formula_weight 248.32
_chemical_melting_point 190
_chemical_name_systematic
;
1,4-dimorpholinobenzene
;
_space_group_IT_number 14
_symmetry_cell_setting monoclinic
_symmetry_space_group_name_Hall '-P 2ybc'
_symmetry_space_group_name_H-M 'P 1 21/c 1'
_atom_sites_solution_hydrogens geom
_atom_sites_solution_primary direct
_atom_sites_solution_secondary difmap
_audit_creation_method SHELXL-97
_cell_angle_alpha 90.00
_cell_angle_beta 90.994(6)
_cell_angle_gamma 90.00
_cell_formula_units_Z 2
_cell_length_a 6.9410(7)
_cell_length_b 8.1410(9)
_cell_length_c 11.2120(6)
_cell_measurement_reflns_used 1414
_cell_measurement_temperature 173(2)
_cell_measurement_theta_max 27.485
_cell_measurement_theta_min 0.998
_cell_volume 633.46(10)
_computing_cell_refinement 'SCALEPACK (Otwinowski & Minor, 1997)'
_computing_data_collection 'COLLECT (Nonius, 1998)'
_computing_data_reduction 'SCALEPACK and DENZO (Otwinowski & Minor, 1997)'
_computing_molecular_graphics 'ORTEP-3 for Windows (Farrugia, 1997)'
_computing_publication_material 'SHELXL97 (Sheldrick, 1997) and PLATON (Spek, 2003)'
_computing_structure_refinement 'SHELXL97 (Sheldrick, 1997)'
_computing_structure_solution 'SIR97 (Altomare et al., 1999)'
_diffrn_ambient_temperature 173(2)
_diffrn_detector_area_resol_mean 9
_diffrn_measured_fraction_theta_full 0.990
_diffrn_measured_fraction_theta_max 0.990
_diffrn_measurement_device '95mm CCD camera on \k-goniostat'
_diffrn_measurement_device_type KappaCCD
_diffrn_measurement_method 'CCD; rotation images; thick slices'
_diffrn_radiation_monochromator 'horizonally mounted graphite crystal'
_diffrn_radiation_source 'fine-focus sealed tube'
_diffrn_radiation_type MoK\a
_diffrn_radiation_wavelength 0.71073
_diffrn_reflns_av_R_equivalents 0.0332
_diffrn_reflns_av_sigmaI/netI 0.0479
_diffrn_reflns_limit_h_max 8
_diffrn_reflns_limit_h_min -8
_diffrn_reflns_limit_k_max 10
_diffrn_reflns_limit_k_min -9
_diffrn_reflns_limit_l_max 13
_diffrn_reflns_limit_l_min -13
_diffrn_reflns_number 2081
_diffrn_reflns_theta_full 26.02
_diffrn_reflns_theta_max 26.02
_diffrn_reflns_theta_min 2.94
_diffrn_standards_decay_% <1
_diffrn_standards_number 0
_exptl_absorpt_coefficient_mu 0.088
_exptl_absorpt_correction_type none
_exptl_crystal_colour yellow
_exptl_crystal_density_diffrn 1.302
_exptl_crystal_density_method 'not measured'
_exptl_crystal_description plate
_exptl_crystal_F_000 268
_exptl_crystal_size_max 0.25
_exptl_crystal_size_mid 0.25
_exptl_crystal_size_min 0.05
_refine_diff_density_max 0.145
_refine_diff_density_min -0.220
_refine_ls_extinction_method none
_refine_ls_goodness_of_fit_ref 1.110
_refine_ls_hydrogen_treatment constr
_refine_ls_matrix_type full
_refine_ls_number_parameters 82
_refine_ls_number_reflns 1232
_refine_ls_number_restraints 0
_refine_ls_restrained_S_all 1.110
_refine_ls_R_factor_all 0.0830
_refine_ls_R_factor_gt 0.0519
_refine_ls_shift/su_max 0.000
_refine_ls_shift/su_mean 0.000
_refine_ls_structure_factor_coef Fsqd
_refine_ls_weighting_details 'calc w = 1/[\s^2^(Fo^2^)+(0.03P)^2^+0.2441P] where P = (Fo^2^+2Fc^2^)/3'
_refine_ls_weighting_scheme calc
_refine_ls_wR_factor_gt 0.1008
_refine_ls_wR_factor_ref 0.1154
_reflns_number_gt 856
_reflns_number_total 1232
_reflns_threshold_expression I>2\s(I)
_cod_data_source_file ac6160.cif
_cod_data_source_block III
_cod_original_sg_symbol_H-M 'P 21/c'
_cod_database_code 2205200
_cod_database_fobs_code 2205200

loop_
_symmetry_equiv_pos_as_xyz
'x, y, z'
'-x, y+1/2, -z+1/2'
'-x, -y, -z'
'x, -y-1/2, z-1/2'

loop_
_atom_site_label
_atom_site_fract_x
_atom_site_fract_y
_atom_site_fract_z
_atom_site_U_iso_or_equiv
_atom_site_adp_type
_atom_site_calc_flag
_atom_site_refinement_flags
_atom_site_occupancy
_atom_site_type_symbol
O1 0.0501(2) 0.13777(18) 0.40000(13) 0.0409(4) Uani d . 1 O
N1 0.2945(2) 0.0122(2) 0.21801(13) 0.0300(4) Uani d . 1 N
C1 0.3381(3) -0.0949(2) 0.01610(16) 0.0310(5) Uani d . 1 C
H1 0.2265 -0.1607 0.0257 0.037 Uiso calc R 1 H
C2 0.3980(3) 0.0085(2) 0.10886(16) 0.0284(5) Uani d . 1 C
C3 0.5619(3) 0.1039(3) 0.09000(17) 0.0315(5) Uani d . 1 C
H3 0.6060 0.1764 0.1510 0.038 Uiso calc R 1 H
C4 0.0846(3) 0.0220(3) 0.20140(17) 0.0358(5) Uani d . 1 C
H4e 0.0398 -0.0695 0.1498 0.043 Uiso calc R 1 H
H4a 0.0504 0.1266 0.1612 0.043 Uiso calc R 1 H
C5 -0.0147(3) 0.0129(3) 0.32015(19) 0.0415(6) Uani d . 1 C
H5e -0.1555 0.0240 0.3071 0.050 Uiso calc R 1 H
H5a 0.0102 -0.0960 0.3566 0.050 Uiso calc R 1 H
C6 0.2515(3) 0.1180(3) 0.41985(18) 0.0441(6) Uani d . 1 C
H6a 0.2766 0.0087 0.4555 0.053 Uiso calc R 1 H
H6e 0.2978 0.2024 0.4771 0.053 Uiso calc R 1 H
C7 0.3617(3) 0.1335(3) 0.30503(17) 0.0393(6) Uani d . 1 C
H7a 0.3438 0.2453 0.2718 0.047 Uiso calc R 1 H
H7e 0.5009 0.1171 0.3217 0.047 Uiso calc R 1 H

loop_
_atom_site_aniso_label
_atom_site_aniso_U_11
_atom_site_aniso_U_22
_atom_site_aniso_U_33
_atom_site_aniso_U_12
_atom_site_aniso_U_13
_atom_site_aniso_U_23
O1 0.0360(8) 0.0385(9) 0.0485(9) 0.0028(7) 0.0052(6) -0.0089(7)
N1 0.0254(9) 0.0328(10) 0.0318(9) 0.0003(7) -0.0012(6) -0.0040(7)
C1 0.0271(10) 0.0303(12) 0.0354(11) -0.0026(9) -0.0034(8) 0.0016(9)
C2 0.0289(11) 0.0260(11) 0.0302(10) 0.0024(9) -0.0035(8) 0.0017(8)
C3 0.0319(11) 0.0310(12) 0.0315(11) -0.0022(9) -0.0058(8) -0.0034(8)
C4 0.0292(11) 0.0386(12) 0.0396(12) -0.0023(10) -0.0017(8) -0.0024(10)
C5 0.0335(12) 0.0434(14) 0.0477(13) -0.0040(10) 0.0028(9) -0.0072(11)
C6 0.0369(12) 0.0536(16) 0.0419(13) -0.0020(12) 0.0011(9) -0.0127(11)
C7 0.0319(12) 0.0466(14) 0.0392(12) -0.0065(10) 0.0004(9) -0.0115(10)

loop_
_atom_type_symbol
_atom_type_description
_atom_type_scat_dispersion_real
_atom_type_scat_dispersion_imag
_atom_type_scat_source
C C 0.0033 0.0016 'International Tables Vol C Tables 4.2.6.8 and 6.1.1.4'
H H 0.0000 0.0000 'International Tables Vol C Tables 4.2.6.8 and 6.1.1.4'
N N 0.0061 0.0033 'International Tables Vol C Tables 4.2.6.8 and 6.1.1.4'
O O 0.0106 0.0060 'International Tables Vol C Tables 4.2.6.8 and 6.1.1.4'

loop_
_geom_angle_atom_site_label_1
_geom_angle_atom_site_label_2
_geom_angle_atom_site_label_3
_geom_angle_site_symmetry_1
_geom_angle
C6 O1 C5 . 108.50(16)
C2 N1 C7 . 115.29(16)
C2 N1 C4 . 113.87(14)
C7 N1 C4 . 110.67(15)
C3 C1 C2 3_655 121.55(18)
C3 C1 H1 3_655 119.2
C2 C1 H1 . 119.2
C1 C2 C3 . 117.08(17)
C1 C2 N1 . 120.20(17)
C3 C2 N1 . 122.72(17)
C1 C3 C2 3_655 121.37(18)
C1 C3 H3 3_655 119.3
C2 C3 H3 . 119.3
N1 C4 C5 . 110.63(16)
N1 C4 H4e . 109.5
C5 C4 H4e . 109.5
N1 C4 H4a . 109.5
C5 C4 H4a . 109.5
H4e C4 H4a . 108.1
O1 C5 C4 . 112.03(18)
O1 C5 H5e . 109.2
C4 C5 H5e . 109.2
O1 C5 H5a . 109.2
C4 C5 H5a . 109.2
H5e C5 H5a . 107.9
O1 C6 C7 . 111.56(17)
O1 C6 H6a . 109.3
C7 C6 H6a . 109.3
O1 C6 H6e . 109.3
C7 C6 H6e . 109.3
H6a C6 H6e . 108.0
N1 C7 C6 . 110.60(17)
N1 C7 H7a . 109.5
C6 C7 H7a . 109.5
N1 C7 H7e . 109.5
C6 C7 H7e . 109.5
H7a C7 H7e . 108.1

loop_
_geom_bond_atom_site_label_1
_geom_bond_atom_site_label_2
_geom_bond_site_symmetry_2
_geom_bond_distance
O1 C6 . 1.421(2)
O1 C5 . 1.423(2)
N1 C2 . 1.430(2)
N1 C7 . 1.459(2)
N1 C4 . 1.468(2)
C1 C3 3_655 1.389(3)
C1 C2 . 1.396(3)
C1 H1 . 0.9500
C2 C3 . 1.397(3)
C3 C1 3_655 1.389(3)
C3 H3 . 0.9500
C4 C5 . 1.512(3)
C4 H4e . 0.9900
C4 H4a . 0.9900
C5 H5e . 0.9900
C5 H5a . 0.9900
C6 C7 . 1.514(3)
C6 H6a . 0.9900
C6 H6e . 0.9900
C7 H7a . 0.9900
C7 H7e . 0.9900

loop_
_geom_torsion_atom_site_label_1
_geom_torsion_atom_site_label_2
_geom_torsion_atom_site_label_3
_geom_torsion_atom_site_label_4
_geom_torsion_site_symmetry_1
_geom_torsion_site_symmetry_4
_geom_torsion
C3 C1 C2 C3 3_655 . 0.6(3)
C3 C1 C2 N1 3_655 . -178.58(18)
C7 N1 C2 C1 . . -175.68(17)
C4 N1 C2 C1 . . -46.2(2)
C7 N1 C2 C3 . . 5.2(3)
C4 N1 C2 C3 . . 134.7(2)
C1 C2 C3 C1 . 3_655 -0.6(3)
N1 C2 C3 C1 . 3_655 178.55(18)
C2 N1 C4 C5 . . 175.86(18)
C7 N1 C4 C5 . . -52.4(2)
C6 O1 C5 C4 . . -60.1(2)
N1 C4 C5 O1 . . 56.8(2)
C5 O1 C6 C7 . . 60.6(2)
C2 N1 C7 C6 . . -175.93(17)
C4 N1 C7 C6 . . 53.0(2)
O1 C6 C7 N1 . . -58.1(2)
